data_4065343
loop_
_publ_author_name
'Wooles, Ashley J.'
'Gregson, Matthew'
'Robinson, Sarah'
'Cooper, Oliver J.'
'Mills, David P.'
'Lewis, William'
'Blake, Alexander J.'
'Liddle, Stephen T.'

_publ_section_title
;
 Group 1 Bis(iminophosphorano)methanides, Part 2:N-Aryl Derivatives of the
 Sterically Demanding Methanes H2C(PPh2NR)2(R = 2,4,6-trimethylphenyl or
 2,6-diisopropylphenyl)
;
_journal_issue 20
_journal_name_full Organometallics
_journal_page_first 5326
_journal_paper_doi 10.1021/om200729x
_journal_volume 30
_journal_year 2011
_chemical_formula_moiety 'C51 H63 N2 O4 P2 Rb'
_chemical_formula_sum 'C51 H63 N2 O4 P2 Rb'
_chemical_formula_weight 915.44
_chemical_name_systematic
; 
 ? 
;
_space_group_IT_number 2
_symmetry_cell_setting triclinic
_symmetry_space_group_name_Hall '-P 1'
_symmetry_space_group_name_H-M 'P -1'
_atom_sites_solution_hydrogens 'geom, Me from difmap'
_atom_sites_solution_primary direct
_atom_sites_solution_secondary difmap
_audit_creation_method
;
CrysAlisPro, Oxford Diffraction Ltd.,
Version 1.171.33.52 (release 06-11-2009 CrysAlis171 .NET)
(compiled Nov  6 2009,16:24:50)
;
_cell_angle_alpha 100.160(3)
_cell_angle_beta 91.234(3)
_cell_angle_gamma 93.885(3)
_cell_formula_units_Z 2
_cell_length_a 11.1549(4)
_cell_length_b 12.6068(4)
_cell_length_c 17.4105(6)
_cell_measurement_reflns_used 10091
_cell_measurement_temperature 90(2)
_cell_measurement_theta_max 74.47
_cell_measurement_theta_min 3.57
_cell_volume 2403.07(14)
_computing_cell_refinement
;
CrysAlisPro, Oxford Diffraction Ltd.,
Version 1.171.33.52 (release 06-11-2009 CrysAlis171 .NET)
(compiled Nov  6 2009,16:24:50)
;
_computing_data_collection
;
CrysAlisPro, Oxford Diffraction Ltd.,
Version 1.171.33.52 (release 06-11-2009 CrysAlis171 .NET)
(compiled Nov  6 2009,16:24:50)
;
_computing_data_reduction
;
CrysAlisPro, Oxford Diffraction Ltd.,
Version 1.171.33.52 (release 06-11-2009 CrysAlis171 .NET)
(compiled Nov  6 2009,16:24:50)
;
_computing_molecular_graphics 'SHELXTL (Sheldrick, 2008)'
_computing_publication_material 'enCIFer (Allen et al., 2004); PLATON (Spek, 2009)'
_computing_structure_refinement 'SHELXL97 (Sheldrick, 2008)'
_computing_structure_solution 'SHELXTL (Sheldrick, 2008)'
_diffrn_ambient_temperature 90(2)
_diffrn_detector_area_resol_mean 10.3613
_diffrn_measured_fraction_theta_full 0.999
_diffrn_measured_fraction_theta_max 0.969
_diffrn_measurement_device_type 'SuperNova, Single source at offset), Atlas'
_diffrn_measurement_method '\w scans'
_diffrn_radiation_monochromator mirror
_diffrn_radiation_source 'SuperNova (Cu) X-ray Source'
_diffrn_radiation_type 'Cu K\a'
_diffrn_radiation_wavelength 1.5418
_diffrn_reflns_av_R_equivalents 0.0268
_diffrn_reflns_av_sigmaI/netI 0.0320
_diffrn_reflns_limit_h_max 13
_diffrn_reflns_limit_h_min -13
_diffrn_reflns_limit_k_max 15
_diffrn_reflns_limit_k_min -15
_diffrn_reflns_limit_l_max 19
_diffrn_reflns_limit_l_min -21
_diffrn_reflns_number 19522
_diffrn_reflns_theta_full 67.50
_diffrn_reflns_theta_max 74.64
_diffrn_reflns_theta_min 3.57
_diffrn_standards_decay_% 0
_diffrn_standards_number 0
_exptl_absorpt_coefficient_mu 2.393
_exptl_absorpt_correction_T_max 0.73
_exptl_absorpt_correction_T_min 0.47
_exptl_absorpt_correction_type gaussian
_exptl_absorpt_process_details
;
CrysAlisPro, Oxford Diffraction Ltd., 
Version 1.171.33.55 (release 05-01-2010 CrysAlis171 .NET) 
(compiled Jan  5 2010,16:28:46) 
Analytical numeric absorption correction using a multifaceted crystal 
model based on expressions derived by R.C. Clark & J.S. Reid. 
(Clark, R. C. & Reid, J. S. (1995). Acta Cryst. A51, 887-897) 
;
_exptl_crystal_colour yellow
_exptl_crystal_density_diffrn 1.265
_exptl_crystal_density_method 'not measured'
_exptl_crystal_description block
_exptl_crystal_F_000 964
_exptl_crystal_size_max 0.4539
_exptl_crystal_size_mid 0.3447
_exptl_crystal_size_min 0.1504
_refine_diff_density_max 0.724
_refine_diff_density_min -0.546
_refine_diff_density_rms 0.060
_refine_ls_extinction_method none
_refine_ls_goodness_of_fit_ref 1.023
_refine_ls_hydrogen_treatment constr
_refine_ls_matrix_type full
_refine_ls_number_parameters 547
_refine_ls_number_reflns 9539
_refine_ls_number_restraints 0
_refine_ls_restrained_S_all 1.023
_refine_ls_R_factor_all 0.0366
_refine_ls_R_factor_gt 0.0332
_refine_ls_shift/su_max 0.002
_refine_ls_shift/su_mean 0.000
_refine_ls_structure_factor_coef Fsqd
_refine_ls_weighting_details 'calc w=1/[\s^2^(Fo^2^)+(0.0466P)^2^+1.2772P] where P=(Fo^2^+2Fc^2^)/3'
_refine_ls_weighting_scheme calc
_refine_ls_wR_factor_gt 0.0841
_refine_ls_wR_factor_ref 0.0866
_reflns_number_gt 8750
_reflns_number_total 9539
_reflns_threshold_expression I>2\s(I)
_cod_data_source_file om200729x_si_001.cif
_cod_data_source_block 2
_cod_original_cell_volume 2403.05(15)
_cod_database_code 4065343

loop_
_symmetry_equiv_pos_as_xyz
'x, y, z'
'-x, -y, -z'

loop_
_atom_site_label
_atom_site_type_symbol
_atom_site_fract_x
_atom_site_fract_y
_atom_site_fract_z
_atom_site_U_iso_or_equiv
_atom_site_adp_type
_atom_site_occupancy
_atom_site_symmetry_multiplicity
_atom_site_calc_flag
_atom_site_refinement_flags
Rb1 Rb 0.538855(14) 0.161784(13) 0.268616(9) 0.01891(6) Uani 1 1 d .
C1 C 0.14326(16) 0.13344(14) 0.25144(10) 0.0174(3) Uani 1 1 d .
H1 H 0.0640 0.1077 0.2384 0.021 Uiso 1 1 calc R
P1 P 0.22711(4) 0.05338(3) 0.29922(2) 0.01418(9) Uani 1 1 d .
C2 C 0.10884(16) -0.04495(13) 0.31930(10) 0.0174(3) Uani 1 1 d .
C3 C 0.07906(16) -0.05885(14) 0.39461(10) 0.0194(3) Uani 1 1 d .
H3 H 0.1178 -0.0146 0.4376 0.023 Uiso 1 1 calc R
C4 C -0.00829(17) -0.13865(15) 0.40556(11) 0.0231(4) Uani 1 1 d .
H4 H -0.0284 -0.1468 0.4559 0.028 Uiso 1 1 calc R
C5 C -0.06533(17) -0.20598(15) 0.34176(12) 0.0240(4) Uani 1 1 d .
H5 H -0.1230 -0.2597 0.3493 0.029 Uiso 1 1 calc R
C6 C -0.03625(17) -0.19312(15) 0.26684(12) 0.0240(4) Uani 1 1 d .
H6 H -0.0745 -0.2382 0.2240 0.029 Uiso 1 1 calc R
C7 C 0.05002(17) -0.11300(14) 0.25558(11) 0.0207(4) Uani 1 1 d .
H7 H 0.0688 -0.1046 0.2051 0.025 Uiso 1 1 calc R
C8 C 0.28630(16) 0.12474(13) 0.39444(10) 0.0165(3) Uani 1 1 d .
C9 C 0.22992(17) 0.21245(14) 0.43509(10) 0.0205(4) Uani 1 1 d .
H9 H 0.1617 0.2358 0.4134 0.025 Uiso 1 1 calc R
C10 C 0.27565(19) 0.26499(15) 0.50805(11) 0.0243(4) Uani 1 1 d .
H10 H 0.2381 0.3235 0.5347 0.029 Uiso 1 1 calc R
C11 C 0.3765(2) 0.23058(16) 0.54092(11) 0.0265(4) Uani 1 1 d .
H11 H 0.4068 0.2659 0.5896 0.032 Uiso 1 1 calc R
C12 C 0.43273(19) 0.14324(16) 0.50124(11) 0.0265(4) Uani 1 1 d .
H12 H 0.5005 0.1198 0.5234 0.032 Uiso 1 1 calc R
C13 C 0.38746(17) 0.09076(15) 0.42829(10) 0.0211(4) Uani 1 1 d .
H1C H 0.4254 0.0323 0.4019 0.025 Uiso 1 1 calc R
N1 N 0.34163(13) -0.00528(11) 0.26484(8) 0.0161(3) Uani 1 1 d .
C14 C 0.33264(15) -0.09954(13) 0.20734(10) 0.0156(3) Uani 1 1 d .
C15 C 0.32886(16) -0.20236(14) 0.22975(10) 0.0178(3) Uani 1 1 d .
C16 C 0.31603(16) -0.29592(14) 0.17321(11) 0.0196(3) Uani 1 1 d .
H16 H 0.3120 -0.3627 0.1891 0.023 Uiso 1 1 calc R
C17 C 0.30902(16) -0.29254(15) 0.09379(11) 0.0205(4) Uani 1 1 d .
C18 C 0.32191(16) -0.19159(15) 0.07235(10) 0.0202(4) Uani 1 1 d .
H18 H 0.3217 -0.1877 0.0195 0.024 Uiso 1 1 calc R
C19 C 0.33527(16) -0.09550(14) 0.12692(10) 0.0179(3) Uani 1 1 d .
C20 C 0.35838(18) 0.01071(14) 0.09937(10) 0.0214(4) Uani 1 1 d .
H20A H 0.4317 0.0100 0.0715 0.032 Uiso 1 1 calc R
H1A H 0.3653 0.0685 0.1436 0.032 Uiso 1 1 calc R
H20B H 0.2929 0.0212 0.0655 0.032 Uiso 1 1 calc R
C21 C 0.34175(18) -0.21149(14) 0.31474(10) 0.0217(4) Uani 1 1 d .
H21A H 0.4099 -0.1658 0.3383 0.032 Uiso 1 1 calc R
H21B H 0.3531 -0.2851 0.3189 0.032 Uiso 1 1 calc R
H21C H 0.2704 -0.1894 0.3411 0.032 Uiso 1 1 calc R
C22 C 0.2895(2) -0.39522(16) 0.03406(12) 0.0284(4) Uani 1 1 d .
H22A H 0.2873 -0.3777 -0.0174 0.043 Uiso 1 1 calc R
H22B H 0.2147 -0.4327 0.0429 0.043 Uiso 1 1 calc R
H22C H 0.3541 -0.4405 0.0387 0.043 Uiso 1 1 calc R
P2 P 0.18724(4) 0.25421(3) 0.22489(2) 0.01487(9) Uani 1 1 d .
C23 C 0.11238(16) 0.25352(14) 0.12910(10) 0.0183(3) Uani 1 1 d .
C24 C 0.08050(19) 0.34811(15) 0.10458(12) 0.0259(4) Uani 1 1 d .
H24 H 0.0936 0.4141 0.1382 0.031 Uiso 1 1 calc R
C25 C 0.0295(2) 0.34437(17) 0.03039(13) 0.0312(5) Uani 1 1 d .
H25 H 0.0094 0.4080 0.0149 0.037 Uiso 1 1 calc R
C26 C 0.00842(18) 0.24699(17) -0.02048(11) 0.0274(4) Uani 1 1 d .
H26 H -0.0263 0.2449 -0.0698 0.033 Uiso 1 1 calc R
C27 C 0.03962(17) 0.15261(16) 0.00285(11) 0.0236(4) Uani 1 1 d .
H27 H 0.0261 0.0868 -0.0310 0.028 Uiso 1 1 calc R
C28 C 0.09135(16) 0.15623(15) 0.07712(11) 0.0205(4) Uani 1 1 d .
H28 H 0.1121 0.0925 0.0921 0.025 Uiso 1 1 calc R
C29 C 0.11727(16) 0.36730(14) 0.28517(10) 0.0183(3) Uani 1 1 d .
C30 C 0.15572(17) 0.47547(14) 0.28365(11) 0.0222(4) Uani 1 1 d .
H30 H 0.2154 0.4909 0.2499 0.027 Uiso 1 1 calc R
C31 C 0.10542(18) 0.55980(15) 0.33211(12) 0.0265(4) Uani 1 1 d .
H31 H 0.1304 0.6311 0.3299 0.032 Uiso 1 1 calc R
C32 C 0.01810(18) 0.53745(16) 0.38370(12) 0.0277(4) Uani 1 1 d .
H32 H -0.0140 0.5936 0.4170 0.033 Uiso 1 1 calc R
N2 N 0.32932(13) 0.27227(11) 0.22787(8) 0.0166(3) Uani 1 1 d .
C33 C -0.02134(18) 0.43116(16) 0.38554(11) 0.0260(4) Uani 1 1 d .
H33 H -0.0802 0.4161 0.4199 0.031 Uiso 1 1 calc R
C34 C 0.02718(16) 0.34696(15) 0.33588(11) 0.0212(4) Uani 1 1 d .
H34 H -0.0011 0.2760 0.3366 0.025 Uiso 1 1 calc R
C35 C 0.40166(15) 0.36536(13) 0.22149(10) 0.0168(3) Uani 1 1 d .
C36 C 0.43979(16) 0.38645(14) 0.14843(11) 0.0190(3) Uani 1 1 d .
C37 C 0.51580(17) 0.47820(14) 0.14541(12) 0.0229(4) Uani 1 1 d .
H37 H 0.5384 0.4924 0.0969 0.028 Uiso 1 1 calc R
C38 C 0.55903(17) 0.54916(15) 0.21218(13) 0.0264(4) Uani 1 1 d .
C39 C 0.52556(17) 0.52465(15) 0.28378(12) 0.0250(4) Uani 1 1 d .
H39 H 0.5555 0.5698 0.3292 0.030 Uiso 1 1 calc R
C40 C 0.44902(16) 0.43510(14) 0.28998(11) 0.0204(4) Uani 1 1 d .
C41 C 0.41495(18) 0.41327(16) 0.36948(11) 0.0253(4) Uani 1 1 d .
H41A H 0.3295 0.4147 0.3742 0.038 Uiso 1 1 calc R
H41B H 0.4546 0.4677 0.4091 0.038 Uiso 1 1 calc R
H1B H 0.4392 0.3435 0.3756 0.038 Uiso 1 1 calc R
C42 C 0.40111(18) 0.31051(16) 0.07345(11) 0.0242(4) Uani 1 1 d .
H42A H 0.3998 0.2372 0.0819 0.036 Uiso 1 1 calc R
H42B H 0.4568 0.3205 0.0336 0.036 Uiso 1 1 calc R
H42C H 0.3222 0.3256 0.0572 0.036 Uiso 1 1 calc R
C43 C 0.6386(2) 0.64919(18) 0.20694(16) 0.0404(5) Uani 1 1 d .
H43A H 0.6795 0.6385 0.1585 0.061 Uiso 1 1 calc R
H43B H 0.6967 0.6628 0.2497 0.061 Uiso 1 1 calc R
H43C H 0.5904 0.7098 0.2093 0.061 Uiso 1 1 calc R
C44 C 0.76354(19) 0.34729(15) 0.23696(12) 0.0269(4) Uani 1 1 d .
H44A H 0.6977 0.3641 0.2059 0.040 Uiso 1 1 calc R
H44B H 0.8364 0.3843 0.2241 0.040 Uiso 1 1 calc R
H44C H 0.7486 0.3700 0.2913 0.040 Uiso 1 1 calc R
O1 O 0.77534(12) 0.23337(10) 0.22146(7) 0.0211(3) Uani 1 1 d .
O2 O 0.67433(12) 0.02479(10) 0.14205(8) 0.0242(3) Uani 1 1 d .
C45 C 0.77981(17) 0.19519(15) 0.13991(10) 0.0217(4) Uani 1 1 d .
H45A H 0.8499 0.2290 0.1194 0.026 Uiso 1 1 calc R
H45B H 0.7087 0.2139 0.1137 0.026 Uiso 1 1 calc R
C46 C 0.78606(17) 0.07459(15) 0.12481(11) 0.0230(4) Uani 1 1 d .
H46A H 0.8038 0.0498 0.0706 0.028 Uiso 1 1 calc R
H46B H 0.8498 0.0550 0.1572 0.028 Uiso 1 1 calc R
C47 C 0.6677(2) -0.08943(16) 0.11755(12) 0.0287(4) Uani 1 1 d .
H47A H 0.7324 -0.1189 0.1421 0.043 Uiso 1 1 calc R
H47B H 0.6738 -0.1062 0.0619 0.043 Uiso 1 1 calc R
H47C H 0.5923 -0.1202 0.1322 0.043 Uiso 1 1 calc R
C48 C 0.6817(2) -0.04743(17) 0.32243(13) 0.0326(5) Uani 1 1 d .
H48A H 0.6030 -0.0808 0.3067 0.049 Uiso 1 1 calc R
H48B H 0.7249 -0.0940 0.3493 0.049 Uiso 1 1 calc R
H48C H 0.7244 -0.0352 0.2771 0.049 Uiso 1 1 calc R
O3 O 0.67118(13) 0.05269(11) 0.37292(8) 0.0275(3) Uani 1 1 d .
O4 O 0.70804(13) 0.28036(12) 0.42259(8) 0.0294(3) Uani 1 1 d .
C49 C 0.78512(19) 0.10644(18) 0.39733(13) 0.0323(5) Uani 1 1 d .
H49A H 0.8252 0.1279 0.3530 0.039 Uiso 1 1 calc R
H49B H 0.8350 0.0583 0.4192 0.039 Uiso 1 1 calc R
C50 C 0.7672(2) 0.20434(19) 0.45769(12) 0.0331(5) Uani 1 1 d .
H50A H 0.7194 0.1837 0.4993 0.040 Uiso 1 1 calc R
H50B H 0.8444 0.2364 0.4802 0.040 Uiso 1 1 calc R
C51 C 0.6816(2) 0.37106(19) 0.47942(13) 0.0349(5) Uani 1 1 d .
H51A H 0.6515 0.4256 0.4536 0.052 Uiso 1 1 calc R
H51B H 0.7534 0.3997 0.5094 0.052 Uiso 1 1 calc R
H51C H 0.6220 0.3489 0.5135 0.052 Uiso 1 1 calc R

loop_
_atom_site_aniso_label
_atom_site_aniso_U_11
_atom_site_aniso_U_22
_atom_site_aniso_U_33
_atom_site_aniso_U_23
_atom_site_aniso_U_13
_atom_site_aniso_U_12
Rb1 0.01672(9) 0.01774(9) 0.02265(10) 0.00391(7) 0.00160(6) 0.00298(6)
C1 0.0176(8) 0.0153(8) 0.0188(8) 0.0022(6) -0.0008(6) 0.0000(6)
P1 0.0170(2) 0.01212(19) 0.01287(19) 0.00085(15) 0.00016(15) 0.00066(15)
C2 0.0169(8) 0.0140(8) 0.0219(8) 0.0034(7) 0.0014(6) 0.0036(6)
C3 0.0209(9) 0.0178(8) 0.0196(8) 0.0033(7) 0.0015(7) 0.0040(7)
C4 0.0228(9) 0.0231(9) 0.0264(9) 0.0103(7) 0.0076(7) 0.0058(7)
C5 0.0186(9) 0.0179(8) 0.0371(10) 0.0093(8) 0.0044(8) 0.0001(7)
C6 0.0218(9) 0.0194(9) 0.0293(10) 0.0017(8) -0.0018(7) -0.0010(7)
C7 0.0214(9) 0.0193(8) 0.0213(8) 0.0032(7) 0.0016(7) 0.0000(7)
C8 0.0201(8) 0.0152(8) 0.0131(7) 0.0010(6) 0.0018(6) -0.0020(6)
C9 0.0243(9) 0.0179(8) 0.0196(8) 0.0031(7) 0.0034(7) 0.0035(7)
C10 0.0345(11) 0.0173(8) 0.0195(9) -0.0016(7) 0.0071(8) 0.0011(7)
C11 0.0384(11) 0.0226(9) 0.0153(8) -0.0026(7) -0.0008(8) -0.0044(8)
C12 0.0298(10) 0.0278(10) 0.0201(9) 0.0001(8) -0.0050(8) 0.0032(8)
C13 0.0255(9) 0.0195(8) 0.0172(8) -0.0001(7) -0.0003(7) 0.0026(7)
N1 0.0186(7) 0.0136(6) 0.0149(7) 0.0001(5) -0.0003(5) 0.0002(5)
C14 0.0132(8) 0.0150(8) 0.0174(8) -0.0005(6) 0.0001(6) 0.0009(6)
C15 0.0171(8) 0.0181(8) 0.0179(8) 0.0018(7) 0.0012(6) 0.0022(6)
C16 0.0207(9) 0.0147(8) 0.0230(9) 0.0020(7) 0.0023(7) 0.0022(6)
C17 0.0199(9) 0.0192(8) 0.0202(8) -0.0026(7) -0.0009(7) 0.0023(7)
C18 0.0217(9) 0.0236(9) 0.0142(8) -0.0001(7) -0.0002(7) 0.0026(7)
C19 0.0175(8) 0.0174(8) 0.0185(8) 0.0017(7) 0.0002(6) 0.0020(6)
C20 0.0283(10) 0.0199(9) 0.0166(8) 0.0040(7) 0.0031(7) 0.0029(7)
C21 0.0292(10) 0.0172(8) 0.0192(9) 0.0035(7) 0.0016(7) 0.0053(7)
C22 0.0349(11) 0.0217(9) 0.0253(10) -0.0051(8) -0.0015(8) 0.0031(8)
P2 0.0159(2) 0.01165(19) 0.0166(2) 0.00169(15) -0.00083(15) 0.00086(15)
C23 0.0158(8) 0.0194(8) 0.0202(8) 0.0053(7) -0.0012(6) 0.0007(6)
C24 0.0306(10) 0.0179(9) 0.0291(10) 0.0056(8) -0.0065(8) -0.0008(7)
C25 0.0368(11) 0.0250(10) 0.0343(11) 0.0146(9) -0.0087(9) -0.0008(8)
C26 0.0270(10) 0.0353(11) 0.0219(9) 0.0111(8) -0.0028(7) 0.0020(8)
C27 0.0229(9) 0.0251(9) 0.0216(9) 0.0007(7) 0.0002(7) 0.0019(7)
C28 0.0202(9) 0.0202(9) 0.0217(9) 0.0045(7) 0.0015(7) 0.0034(7)
C29 0.0171(8) 0.0157(8) 0.0216(8) 0.0015(7) -0.0034(7) 0.0026(6)
C30 0.0193(9) 0.0171(8) 0.0296(9) 0.0024(7) 0.0001(7) 0.0015(7)
C31 0.0231(9) 0.0163(9) 0.0379(11) -0.0021(8) -0.0021(8) 0.0042(7)
C32 0.0256(10) 0.0248(9) 0.0296(10) -0.0061(8) -0.0018(8) 0.0092(8)
N2 0.0173(7) 0.0134(7) 0.0185(7) 0.0011(5) -0.0009(5) 0.0013(5)
C33 0.0232(9) 0.0309(10) 0.0245(9) 0.0041(8) 0.0038(7) 0.0086(8)
C34 0.0193(9) 0.0196(8) 0.0250(9) 0.0039(7) -0.0003(7) 0.0025(7)
C35 0.0144(8) 0.0125(7) 0.0225(8) 0.0002(7) -0.0006(6) 0.0029(6)
C36 0.0179(8) 0.0150(8) 0.0242(9) 0.0025(7) 0.0001(7) 0.0042(6)
C37 0.0206(9) 0.0179(8) 0.0316(10) 0.0066(7) 0.0052(7) 0.0029(7)
C38 0.0195(9) 0.0150(8) 0.0430(11) 0.0001(8) 0.0029(8) 0.0008(7)
C39 0.0211(9) 0.0166(8) 0.0333(10) -0.0067(8) -0.0016(8) 0.0017(7)
C40 0.0165(8) 0.0177(8) 0.0249(9) -0.0026(7) 0.0000(7) 0.0038(7)
C41 0.0258(10) 0.0252(9) 0.0218(9) -0.0049(8) -0.0022(7) 0.0044(7)
C42 0.0275(10) 0.0246(9) 0.0195(9) 0.0029(7) 0.0026(7) -0.0028(7)
C43 0.0358(12) 0.0231(10) 0.0596(15) 0.0029(10) 0.0057(11) -0.0072(9)
C44 0.0292(10) 0.0219(9) 0.0274(10) -0.0016(8) -0.0028(8) 0.0040(8)
O1 0.0236(6) 0.0212(6) 0.0173(6) 0.0003(5) 0.0006(5) 0.0017(5)
O2 0.0224(7) 0.0195(6) 0.0294(7) 0.0007(5) 0.0049(5) 0.0015(5)
C45 0.0213(9) 0.0255(9) 0.0175(8) 0.0021(7) 0.0028(7) -0.0007(7)
C46 0.0194(9) 0.0265(9) 0.0218(9) -0.0002(7) 0.0038(7) 0.0028(7)
C47 0.0342(11) 0.0209(9) 0.0300(10) 0.0019(8) 0.0016(8) 0.0008(8)
C48 0.0409(12) 0.0287(10) 0.0306(11) 0.0079(9) 0.0083(9) 0.0111(9)
O3 0.0266(7) 0.0295(7) 0.0277(7) 0.0050(6) 0.0035(6) 0.0104(6)
O4 0.0288(7) 0.0346(8) 0.0237(7) 0.0003(6) -0.0026(6) 0.0095(6)
C49 0.0254(10) 0.0392(12) 0.0341(11) 0.0082(9) -0.0014(8) 0.0119(9)
C50 0.0326(11) 0.0433(12) 0.0241(10) 0.0067(9) -0.0059(8) 0.0089(9)
C51 0.0262(10) 0.0388(12) 0.0352(11) -0.0070(10) 0.0016(9) 0.0053(9)

loop_
_atom_type_symbol
_atom_type_description
_atom_type_scat_dispersion_real
_atom_type_scat_dispersion_imag
_atom_type_scat_source
C C 0.0181 0.0091 'International Tables Vol C Tables 4.2.6.8 and 6.1.1.4'
H H 0.0000 0.0000 'International Tables Vol C Tables 4.2.6.8 and 6.1.1.4'
N N 0.0311 0.0180 'International Tables Vol C Tables 4.2.6.8 and 6.1.1.4'
O O 0.0492 0.0322 'International Tables Vol C Tables 4.2.6.8 and 6.1.1.4'
P P 0.2955 0.4335 'International Tables Vol C Tables 4.2.6.8 and 6.1.1.4'
Rb Rb -0.4688 1.6079 'International Tables Vol C Tables 4.2.6.8 and 6.1.1.4'

loop_
_geom_angle_atom_site_label_1
_geom_angle_atom_site_label_2
_geom_angle_atom_site_label_3
_geom_angle
O3 Rb1 O1 84.89(4)
O3 Rb1 N1 88.10(4)
O1 Rb1 N1 151.02(4)
O3 Rb1 N2 151.95(4)
O1 Rb1 N2 118.79(4)
N1 Rb1 N2 77.63(4)
O3 Rb1 O2 83.84(4)
O1 Rb1 O2 57.95(4)
N1 Rb1 O2 93.37(4)
N2 Rb1 O2 120.60(4)
O3 Rb1 C35 154.54(4)
O1 Rb1 C35 95.33(4)
N1 Rb1 C35 102.80(4)
N2 Rb1 C35 25.19(4)
O2 Rb1 C35 117.83(4)
O3 Rb1 O4 54.06(4)
O1 Rb1 O4 69.26(4)
N1 Rb1 O4 126.98(4)
N2 Rb1 O4 117.43(4)
O2 Rb1 O4 114.41(4)
C35 Rb1 O4 102.19(4)
O3 Rb1 C13 62.69(4)
O1 Rb1 C13 142.08(4)
N1 Rb1 C13 52.87(4)
N2 Rb1 C13 89.64(4)
O2 Rb1 C13 130.39(4)
C35 Rb1 C13 105.72(4)
O4 Rb1 C13 75.58(4)
O3 Rb1 C40 131.69(4)
O1 Rb1 C40 89.96(4)
N1 Rb1 C40 115.21(4)
N2 Rb1 C40 42.18(4)
O2 Rb1 C40 132.00(4)
C35 Rb1 C40 23.13(4)
O4 Rb1 C40 79.24(4)
C13 Rb1 C40 97.19(4)
O3 Rb1 C8 84.77(4)
O1 Rb1 C8 159.52(4)
N1 Rb1 C8 45.87(4)
N2 Rb1 C8 67.91(4)
O2 Rb1 C8 137.95(4)
C35 Rb1 C8 86.57(4)
O4 Rb1 C8 90.38(4)
C13 Rb1 C8 22.22(4)
C40 Rb1 C8 83.82(4)
O3 Rb1 C49 20.79(5)
O1 Rb1 C49 66.99(4)
N1 Rb1 C49 108.88(5)
N2 Rb1 C49 155.24(4)
O2 Rb1 C49 83.46(4)
C35 Rb1 C49 140.61(5)
O4 Rb1 C49 39.32(4)
C13 Rb1 C49 76.95(5)
C40 Rb1 C49 118.24(5)
C8 Rb1 C49 98.90(4)
O3 Rb1 C20 121.77(4)
O1 Rb1 C20 110.84(4)
N1 Rb1 C20 51.02(4)
N2 Rb1 C20 66.39(4)
O2 Rb1 C20 63.22(4)
C35 Rb1 C20 82.00(4)
O4 Rb1 C20 175.81(4)
C13 Rb1 C20 103.18(4)
C40 Rb1 C20 104.93(4)
C8 Rb1 C20 89.63(4)
C49 Rb1 C20 136.59(5)
P2 C1 P1 128.31(11)
P2 C1 H1 115.8
P1 C1 H1 115.8
N1 P1 C1 124.77(8)
N1 P1 C8 101.58(8)
C1 P1 C8 112.27(8)
N1 P1 C2 111.06(8)
C1 P1 C2 100.16(8)
C8 P1 C2 105.99(8)
N1 P1 Rb1 48.54(5)
C1 P1 Rb1 101.05(6)
C8 P1 Rb1 73.50(5)
C2 P1 Rb1 157.12(5)
C3 C2 C7 118.72(16)
C3 C2 P1 123.39(14)
C7 C2 P1 117.80(13)
C4 C3 C2 120.34(17)
C4 C3 H3 119.8
C2 C3 H3 119.8
C5 C4 C3 120.26(17)
C5 C4 H4 119.9
C3 C4 H4 119.9
C6 C5 C4 119.87(17)
C6 C5 H5 120.1
C4 C5 H5 120.1
C5 C6 C7 120.10(18)
C5 C6 H6 119.9
C7 C6 H6 119.9
C6 C7 C2 120.69(17)
C6 C7 H7 119.7
C2 C7 H7 119.7
C13 C8 C9 118.92(16)
C13 C8 P1 120.02(13)
C9 C8 P1 121.05(14)
C13 C8 Rb1 72.41(10)
C9 C8 Rb1 121.83(11)
P1 C8 Rb1 77.90(5)
C10 C9 C8 120.16(17)
C10 C9 H9 119.9
C8 C9 H9 119.9
C11 C10 C9 120.31(17)
C11 C10 H10 119.8
C9 C10 H10 119.8
C10 C11 C12 119.95(17)
C10 C11 H11 120.0
C12 C11 H11 120.0
C11 C12 C13 119.88(19)
C11 C12 H12 120.1
C13 C12 H12 120.1
C8 C13 C12 120.76(17)
C8 C13 Rb1 85.37(10)
C12 C13 Rb1 115.33(13)
C8 C13 H1C 119.6
C12 C13 H1C 119.6
Rb1 C13 H1C 69.4
C14 N1 P1 122.84(12)
C14 N1 Rb1 121.60(10)
P1 N1 Rb1 107.42(7)
N1 C14 C19 122.03(15)
N1 C14 C15 119.90(15)
C19 C14 C15 117.94(15)
C16 C15 C14 120.15(16)
C16 C15 C21 119.50(16)
C14 C15 C21 120.33(15)
C17 C16 C15 122.08(16)
C17 C16 H16 119.0
C15 C16 H16 119.0
C18 C17 C16 117.20(16)
C18 C17 C22 121.97(17)
C16 C17 C22 120.84(17)
C17 C18 C19 122.72(16)
C17 C18 H18 118.6
C19 C18 H18 118.6
C18 C19 C14 119.52(16)
C18 C19 C20 119.69(16)
C14 C19 C20 120.72(15)
C19 C20 Rb1 99.41(10)
C19 C20 H20A 109.5
Rb1 C20 H20A 86.3
C19 C20 H1A 109.5
Rb1 C20 H1A 31.3
H20A C20 H1A 109.5
C19 C20 H20B 109.5
Rb1 C20 H20B 139.1
H20A C20 H20B 109.5
H1A C20 H20B 109.5
C15 C21 H21A 109.5
C15 C21 H21B 109.5
H21A C21 H21B 109.5
C15 C21 H21C 109.5
H21A C21 H21C 109.5
H21B C21 H21C 109.5
C17 C22 H22A 109.5
C17 C22 H22B 109.5
H22A C22 H22B 109.5
C17 C22 H22C 109.5
H22A C22 H22C 109.5
H22B C22 H22C 109.5
N2 P2 C1 110.49(8)
N2 P2 C29 111.89(8)
C1 P2 C29 111.39(8)
N2 P2 C23 115.79(8)
C1 P2 C23 106.37(8)
C29 P2 C23 100.46(8)
C28 C23 C24 117.97(16)
C28 C23 P2 119.31(13)
C24 C23 P2 122.65(14)
C25 C24 C23 120.71(18)
C25 C24 H24 119.6
C23 C24 H24 119.6
C26 C25 C24 120.69(18)
C26 C25 H25 119.7
C24 C25 H25 119.7
C25 C26 C27 119.33(18)
C25 C26 H26 120.3
C27 C26 H26 120.3
C26 C27 C28 120.08(18)
C26 C27 H27 120.0
C28 C27 H27 120.0
C23 C28 C27 121.22(17)
C23 C28 H28 119.4
C27 C28 H28 119.4
C34 C29 C30 118.21(17)
C34 C29 P2 120.21(13)
C30 C29 P2 121.53(14)
C31 C30 C29 120.74(18)
C31 C30 H30 119.6
C29 C30 H30 119.6
C32 C31 C30 119.98(18)
C32 C31 H31 120.0
C30 C31 H31 120.0
C31 C32 C33 119.95(18)
C31 C32 H32 120.0
C33 C32 H32 120.0
C35 N2 P2 129.07(12)
C35 N2 Rb1 91.64(9)
P2 N2 Rb1 138.69(8)
C32 C33 C34 120.01(18)
C32 C33 H33 120.0
C34 C33 H33 120.0
C29 C34 C33 121.06(17)
C29 C34 H34 119.5
C33 C34 H34 119.5
N2 C35 C36 121.69(16)
N2 C35 C40 119.75(16)
C36 C35 C40 118.22(16)
N2 C35 Rb1 63.17(8)
C36 C35 Rb1 110.25(11)
C40 C35 Rb1 91.29(10)
C37 C36 C35 119.52(17)
C37 C36 C42 119.35(17)
C35 C36 C42 121.13(16)
C38 C37 C36 122.50(18)
C38 C37 H37 118.7
C36 C37 H37 118.7
C39 C38 C37 117.38(17)
C39 C38 C43 121.4(2)
C37 C38 C43 121.3(2)
C38 C39 C40 122.38(18)
C38 C39 H39 118.8
C40 C39 H39 118.8
C39 C40 C35 119.86(17)
C39 C40 C41 119.93(17)
C35 C40 C41 120.19(16)
C39 C40 Rb1 124.65(12)
C35 C40 Rb1 65.58(9)
C41 C40 Rb1 81.85(10)
C40 C41 Rb1 74.41(10)
C40 C41 H41A 109.5
Rb1 C41 H41A 118.7
C40 C41 H41B 109.5
Rb1 C41 H41B 127.1
H41A C41 H41B 109.5
C40 C41 H1B 109.5
Rb1 C41 H1B 35.3
H41A C41 H1B 109.5
H41B C41 H1B 109.5
C36 C42 H42A 109.5
C36 C42 H42B 109.5
H42A C42 H42B 109.5
C36 C42 H42C 109.5
H42A C42 H42C 109.5
H42B C42 H42C 109.5
C38 C43 H43A 109.5
C38 C43 H43B 109.5
H43A C43 H43B 109.5
C38 C43 H43C 109.5
H43A C43 H43C 109.5
H43B C43 H43C 109.5
O1 C44 H44A 109.5
O1 C44 H44B 109.5
H44A C44 H44B 109.5
O1 C44 H44C 109.5
H44A C44 H44C 109.5
H44B C44 H44C 109.5
C45 O1 C44 110.54(14)
C45 O1 Rb1 106.64(10)
C44 O1 Rb1 98.65(11)
C46 O2 C47 112.13(15)
C46 O2 Rb1 114.08(10)
C47 O2 Rb1 129.76(11)
O1 C45 C46 109.58(15)
O1 C45 H45A 109.8
C46 C45 H45A 109.8
O1 C45 H45B 109.8
C46 C45 H45B 109.8
H45A C45 H45B 108.2
O2 C46 C45 109.36(15)
O2 C46 H46A 109.8
C45 C46 H46A 109.8
O2 C46 H46B 109.8
C45 C46 H46B 109.8
H46A C46 H46B 108.3
O2 C47 H47A 109.5
O2 C47 H47B 109.5
H47A C47 H47B 109.5
O2 C47 H47C 109.5
H47A C47 H47C 109.5
H47B C47 H47C 109.5
O3 C48 H48A 109.5
O3 C48 H48B 109.5
H48A C48 H48B 109.5
O3 C48 H48C 109.5
H48A C48 H48C 109.5
H48B C48 H48C 109.5
C48 O3 C49 111.97(16)
C48 O3 Rb1 99.30(11)
C49 O3 Rb1 112.72(11)
C50 O4 C51 110.99(16)
C50 O4 Rb1 111.74(12)
C51 O4 Rb1 127.33(12)
O3 C49 C50 108.81(17)
O3 C49 Rb1 46.49(9)
C50 C49 Rb1 93.05(12)
O3 C49 H49A 109.9
C50 C49 H49A 109.9
Rb1 C49 H49A 75.5
O3 C49 H49B 109.9
C50 C49 H49B 109.9
Rb1 C49 H49B 152.8
H49A C49 H49B 108.3
O4 C50 C49 109.48(16)
O4 C50 H50A 109.8
C49 C50 H50A 109.8
O4 C50 H50B 109.8
C49 C50 H50B 109.8
H50A C50 H50B 108.2
O4 C51 H51A 109.5
O4 C51 H51B 109.5
H51A C51 H51B 109.5
O4 C51 H51C 109.5
H51A C51 H51C 109.5
H51B C51 H51C 109.5

loop_
_geom_bond_atom_site_label_1
_geom_bond_atom_site_label_2
_geom_bond_distance
Rb1 O3 2.8998(14)
Rb1 O1 2.9120(13)
Rb1 N1 2.9321(14)
Rb1 N2 2.9369(14)
Rb1 O2 3.0457(13)
Rb1 C35 3.2898(16)
Rb1 O4 3.3118(14)
Rb1 C13 3.5011(18)
C1 P2 1.7115(17)
C1 P1 1.7251(17)
C1 H1 0.9300
P1 N1 1.5942(15)
P1 C8 1.8276(17)
P1 C2 1.8305(18)
C2 C3 1.397(2)
C2 C7 1.398(3)
C3 C4 1.393(3)
C3 H3 0.9300
C4 C5 1.387(3)
C4 H4 0.9300
C5 C6 1.385(3)
C5 H5 0.9300
C6 C7 1.390(3)
C6 H6 0.9300
C7 H7 0.9300
C8 C13 1.389(3)
C8 C9 1.399(2)
C9 C10 1.394(3)
C9 H9 0.9300
C10 C11 1.381(3)
C10 H10 0.9300
C11 C12 1.388(3)
C11 H11 0.9300
C12 C13 1.392(3)
C12 H12 0.9300
C13 H1C 0.9300
N1 C14 1.409(2)
C14 C19 1.411(2)
C14 C15 1.416(2)
C15 C16 1.394(2)
C15 C21 1.509(2)
C16 C17 1.392(3)
C16 H16 0.9300
C17 C18 1.387(3)
C17 C22 1.510(2)
C18 C19 1.398(2)
C18 H18 0.9300
C19 C20 1.508(2)
C20 H20A 0.9600
C20 H1A 0.9600
C20 H20B 0.9600
C21 H21A 0.9600
C21 H21B 0.9600
C21 H21C 0.9600
C22 H22A 0.9600
C22 H22B 0.9600
C22 H22C 0.9600
P2 N2 1.5841(15)
P2 C29 1.8443(18)
P2 C23 1.8474(18)
C23 C28 1.392(3)
C23 C24 1.400(2)
C24 C25 1.392(3)
C24 H24 0.9300
C25 C26 1.384(3)
C25 H25 0.9300
C26 C27 1.387(3)
C26 H26 0.9300
C27 C28 1.397(3)
C27 H27 0.9300
C28 H28 0.9300
C29 C34 1.392(3)
C29 C30 1.406(2)
C30 C31 1.393(3)
C30 H30 0.9300
C31 C32 1.387(3)
C31 H31 0.9300
C32 C33 1.388(3)
C32 H32 0.9300
N2 C35 1.401(2)
C33 C34 1.393(3)
C33 H33 0.9300
C34 H34 0.9300
C35 C36 1.413(3)
C35 C40 1.419(2)
C36 C37 1.396(3)
C36 C42 1.512(3)
C37 C38 1.391(3)
C37 H37 0.9300
C38 C39 1.389(3)
C38 C43 1.510(3)
C39 C40 1.390(3)
C39 H39 0.9300
C40 C41 1.510(3)
C41 H41A 0.9600
C41 H41B 0.9600
C41 H1B 0.9600
C42 H42A 0.9600
C42 H42B 0.9600
C42 H42C 0.9600
C43 H43A 0.9600
C43 H43B 0.9600
C43 H43C 0.9600
C44 O1 1.429(2)
C44 H44A 0.9600
C44 H44B 0.9600
C44 H44C 0.9600
O1 C45 1.420(2)
O2 C46 1.419(2)
O2 C47 1.424(2)
C45 C46 1.503(3)
C45 H45A 0.9700
C45 H45B 0.9700
C46 H46A 0.9700
C46 H46B 0.9700
C47 H47A 0.9600
C47 H47B 0.9600
C47 H47C 0.9600
C48 O3 1.419(3)
C48 H48A 0.9600
C48 H48B 0.9600
C48 H48C 0.9600
O3 C49 1.419(3)
O4 C50 1.415(2)
O4 C51 1.426(3)
C49 C50 1.501(3)
C49 H49A 0.9700
C49 H49B 0.9700
C50 H50A 0.9700
C50 H50B 0.9700
C51 H51A 0.9600
C51 H51B 0.9600
C51 H51C 0.9600

loop_
_geom_torsion_atom_site_label_1
_geom_torsion_atom_site_label_2
_geom_torsion_atom_site_label_3
_geom_torsion_atom_site_label_4
_geom_torsion
P2 C1 P1 N1 -64.59(16)
P2 C1 P1 C8 58.66(15)
P2 C1 P1 C2 170.74(12)
P2 C1 P1 Rb1 -17.88(13)
O3 Rb1 P1 N1 -62.76(7)
O1 Rb1 P1 N1 59.5(2)
N2 Rb1 P1 N1 136.75(8)
O2 Rb1 P1 N1 24.90(8)
C35 Rb1 P1 N1 142.76(8)
O4 Rb1 P1 N1 -116.80(7)
C13 Rb1 P1 N1 -97.68(8)
C40 Rb1 P1 N1 164.31(7)
C8 Rb1 P1 N1 -122.75(9)
C49 Rb1 P1 N1 -71.70(8)
C20 Rb1 P1 N1 58.41(8)
O3 Rb1 P1 C1 170.16(7)
O1 Rb1 P1 C1 -67.6(2)
N1 Rb1 P1 C1 -127.08(9)
N2 Rb1 P1 C1 9.67(7)
O2 Rb1 P1 C1 -102.17(7)
C35 Rb1 P1 C1 15.68(7)
O4 Rb1 P1 C1 116.12(7)
C13 Rb1 P1 C1 135.25(7)
C40 Rb1 P1 C1 37.23(7)
C8 Rb1 P1 C1 110.17(8)
C49 Rb1 P1 C1 161.22(7)
C20 Rb1 P1 C1 -68.67(7)
O3 Rb1 P1 C8 59.99(6)
O1 Rb1 P1 C8 -177.77(19)
N1 Rb1 P1 C8 122.75(9)
N2 Rb1 P1 C8 -100.50(7)
O2 Rb1 P1 C8 147.65(6)
C35 Rb1 P1 C8 -94.49(6)
O4 Rb1 P1 C8 5.95(6)
C13 Rb1 P1 C8 25.07(7)
C40 Rb1 P1 C8 -72.94(6)
C49 Rb1 P1 C8 51.05(7)
C20 Rb1 P1 C8 -178.84(7)
O3 Rb1 P1 C2 -32.14(15)
O1 Rb1 P1 C2 90.1(2)
N1 Rb1 P1 C2 30.61(16)
N2 Rb1 P1 C2 167.36(16)
O2 Rb1 P1 C2 55.52(15)
C35 Rb1 P1 C2 173.37(15)
O4 Rb1 P1 C2 -86.18(15)
C13 Rb1 P1 C2 -67.06(16)
C40 Rb1 P1 C2 -165.07(15)
C8 Rb1 P1 C2 -92.13(16)
C49 Rb1 P1 C2 -41.08(16)
C20 Rb1 P1 C2 89.03(15)
N1 P1 C2 C3 107.72(15)
C1 P1 C2 C3 -118.66(15)
C8 P1 C2 C3 -1.80(17)
Rb1 P1 C2 C3 83.6(2)
N1 P1 C2 C7 -68.92(15)
C1 P1 C2 C7 64.71(15)
C8 P1 C2 C7 -178.43(14)
Rb1 P1 C2 C7 -93.05(19)
C7 C2 C3 C4 -0.5(3)
P1 C2 C3 C4 -177.07(13)
C2 C3 C4 C5 0.9(3)
C3 C4 C5 C6 -0.7(3)
C4 C5 C6 C7 0.1(3)
C5 C6 C7 C2 0.3(3)
C3 C2 C7 C6 -0.1(3)
P1 C2 C7 C6 176.66(14)
N1 P1 C8 C13 -21.21(16)
C1 P1 C8 C13 -156.69(14)
C2 P1 C8 C13 94.91(15)
Rb1 P1 C8 C13 -61.26(14)
N1 P1 C8 C9 160.08(14)
C1 P1 C8 C9 24.60(17)
C2 P1 C8 C9 -83.80(15)
Rb1 P1 C8 C9 120.04(15)
N1 P1 C8 Rb1 40.04(6)
C1 P1 C8 Rb1 -95.44(7)
C2 P1 C8 Rb1 156.17(6)
O3 Rb1 C8 C13 6.26(10)
O1 Rb1 C8 C13 -53.69(16)
N1 Rb1 C8 C13 98.69(12)
N2 Rb1 C8 C13 -167.21(11)
O2 Rb1 C8 C13 81.05(12)
C35 Rb1 C8 C13 -149.77(11)
O4 Rb1 C8 C13 -47.58(11)
C40 Rb1 C8 C13 -126.72(11)
C49 Rb1 C8 C13 -9.03(11)
C20 Rb1 C8 C13 128.22(11)
O3 Rb1 C8 C9 119.86(14)
O1 Rb1 C8 C9 59.91(19)
N1 Rb1 C8 C9 -147.71(16)
N2 Rb1 C8 C9 -53.61(13)
O2 Rb1 C8 C9 -165.35(12)
C35 Rb1 C8 C9 -36.17(14)
O4 Rb1 C8 C9 66.02(14)
C13 Rb1 C8 C9 113.60(18)
C40 Rb1 C8 C9 -13.12(14)
C49 Rb1 C8 C9 104.57(14)
C20 Rb1 C8 C9 -118.18(14)
O3 Rb1 C8 P1 -120.95(6)
O1 Rb1 C8 P1 179.10(8)
N1 Rb1 C8 P1 -28.52(5)
N2 Rb1 C8 P1 65.58(6)
O2 Rb1 C8 P1 -46.16(8)
C35 Rb1 C8 P1 83.02(6)
O4 Rb1 C8 P1 -174.79(6)
C13 Rb1 C8 P1 -127.21(13)
C40 Rb1 C8 P1 106.07(6)
C49 Rb1 C8 P1 -136.24(6)
C20 Rb1 C8 P1 1.01(6)
C13 C8 C9 C10 0.5(3)
P1 C8 C9 C10 179.24(14)
Rb1 C8 C9 C10 -85.84(18)
C8 C9 C10 C11 -0.3(3)
C9 C10 C11 C12 -0.1(3)
C10 C11 C12 C13 0.2(3)
C9 C8 C13 C12 -0.4(3)
P1 C8 C13 C12 -179.10(15)
Rb1 C8 C13 C12 116.82(18)
C9 C8 C13 Rb1 -117.19(15)
P1 C8 C13 Rb1 64.08(12)
C11 C12 C13 C8 0.0(3)
C11 C12 C13 Rb1 100.25(19)
O3 Rb1 C13 C8 -172.98(12)
O1 Rb1 C13 C8 152.69(9)
N1 Rb1 C13 C8 -62.86(10)
N2 Rb1 C13 C8 11.83(10)
O2 Rb1 C13 C8 -119.69(10)
C35 Rb1 C13 C8 31.47(11)
O4 Rb1 C13 C8 130.34(11)
C40 Rb1 C13 C8 53.44(11)
C49 Rb1 C13 C8 170.84(11)
C20 Rb1 C13 C8 -53.79(11)
O3 Rb1 C13 C12 65.05(14)
O1 Rb1 C13 C12 30.73(17)
N1 Rb1 C13 C12 175.18(16)
N2 Rb1 C13 C12 -110.13(14)
O2 Rb1 C13 C12 118.34(13)
C35 Rb1 C13 C12 -90.49(14)
O4 Rb1 C13 C12 8.37(13)
C40 Rb1 C13 C12 -68.53(14)
C8 Rb1 C13 C12 -121.97(19)
C49 Rb1 C13 C12 48.88(14)
C20 Rb1 C13 C12 -175.75(14)
C1 P1 N1 C14 -76.47(16)
C8 P1 N1 C14 155.71(13)
C2 P1 N1 C14 43.36(16)
Rb1 P1 N1 C14 -148.89(16)
C1 P1 N1 Rb1 72.42(10)
C8 P1 N1 Rb1 -55.40(8)
C2 P1 N1 Rb1 -167.75(7)
O3 Rb1 N1 C14 -91.97(12)
O1 Rb1 N1 C14 -16.09(16)
N2 Rb1 N1 C14 112.35(12)
O2 Rb1 N1 C14 -8.26(12)
C35 Rb1 N1 C14 111.27(12)
O4 Rb1 N1 C14 -132.50(11)
C13 Rb1 N1 C14 -148.56(14)
C40 Rb1 N1 C14 131.98(12)
C8 Rb1 N1 C14 -176.53(14)
C49 Rb1 N1 C14 -92.49(12)
C20 Rb1 N1 C14 42.82(11)
O3 Rb1 N1 P1 118.67(7)
O1 Rb1 N1 P1 -165.44(6)
N2 Rb1 N1 P1 -37.01(7)
O2 Rb1 N1 P1 -157.61(7)
C35 Rb1 N1 P1 -38.08(8)
O4 Rb1 N1 P1 78.15(8)
C13 Rb1 N1 P1 62.08(7)
C40 Rb1 N1 P1 -17.38(8)
C8 Rb1 N1 P1 34.12(6)
C49 Rb1 N1 P1 118.16(7)
C20 Rb1 N1 P1 -106.53(8)
P1 N1 C14 C19 91.78(19)
Rb1 N1 C14 C19 -52.9(2)
P1 N1 C14 C15 -92.57(18)
Rb1 N1 C14 C15 122.81(14)
N1 C14 C15 C16 177.91(16)
C19 C14 C15 C16 -6.3(3)
N1 C14 C15 C21 -3.6(2)
C19 C14 C15 C21 172.23(16)
C14 C15 C16 C17 1.3(3)
C21 C15 C16 C17 -177.16(17)
C15 C16 C17 C18 3.4(3)
C15 C16 C17 C22 -177.21(18)
C16 C17 C18 C19 -3.2(3)
C22 C17 C18 C19 177.39(18)
C17 C18 C19 C14 -1.7(3)
C17 C18 C19 C20 175.31(17)
N1 C14 C19 C18 -177.86(16)
C15 C14 C19 C18 6.4(2)
N1 C14 C19 C20 5.2(3)
C15 C14 C19 C20 -170.58(16)
C18 C19 C20 Rb1 -149.38(14)
C14 C19 C20 Rb1 27.59(17)
O3 Rb1 C20 C19 23.70(12)
O1 Rb1 C20 C19 120.81(10)
N1 Rb1 C20 C19 -32.84(10)
N2 Rb1 C20 C19 -125.86(11)
O2 Rb1 C20 C19 86.70(11)
C35 Rb1 C20 C19 -146.50(11)
O4 Rb1 C20 C19 30.2(6)
C13 Rb1 C20 C19 -42.14(11)
C40 Rb1 C20 C19 -143.41(10)
C8 Rb1 C20 C19 -59.91(11)
C49 Rb1 C20 C19 42.70(13)
P1 C1 P2 N2 16.19(15)
P1 C1 P2 C29 -108.82(13)
P1 C1 P2 C23 142.62(12)
N2 P2 C23 C28 90.47(16)
C1 P2 C23 C28 -32.71(17)
C29 P2 C23 C28 -148.86(15)
N2 P2 C23 C24 -86.41(17)
C1 P2 C23 C24 150.42(16)
C29 P2 C23 C24 34.26(18)
C28 C23 C24 C25 -0.1(3)
P2 C23 C24 C25 176.86(16)
C23 C24 C25 C26 0.5(3)
C24 C25 C26 C27 -0.6(3)
C25 C26 C27 C28 0.2(3)
C24 C23 C28 C27 -0.3(3)
P2 C23 C28 C27 -177.29(14)
C26 C27 C28 C23 0.2(3)
N2 P2 C29 C34 -133.20(14)
C1 P2 C29 C34 -8.97(17)
C23 P2 C29 C34 103.37(15)
N2 P2 C29 C30 44.40(17)
C1 P2 C29 C30 168.63(15)
C23 P2 C29 C30 -79.03(16)
C34 C29 C30 C31 0.5(3)
P2 C29 C30 C31 -177.17(15)
C29 C30 C31 C32 1.3(3)
C30 C31 C32 C33 -1.7(3)
C1 P2 N2 C35 -170.07(15)
C29 P2 N2 C35 -45.34(18)
C23 P2 N2 C35 68.96(17)
C1 P2 N2 Rb1 -1.67(14)
C29 P2 N2 Rb1 123.06(11)
C23 P2 N2 Rb1 -122.65(11)
O3 Rb1 N2 C35 121.40(11)
O1 Rb1 N2 C35 -23.20(11)
N1 Rb1 N2 C35 -177.54(10)
O2 Rb1 N2 C35 -90.97(10)
O4 Rb1 N2 C35 57.01(10)
C13 Rb1 N2 C35 130.52(10)
C40 Rb1 N2 C35 29.38(9)
C8 Rb1 N2 C35 135.33(10)
C49 Rb1 N2 C35 74.08(15)
C20 Rb1 N2 C35 -124.91(10)
O3 Rb1 N2 P2 -49.61(16)
O1 Rb1 N2 P2 165.79(10)
N1 Rb1 N2 P2 11.45(11)
O2 Rb1 N2 P2 98.02(12)
C35 Rb1 N2 P2 -171.01(19)
O4 Rb1 N2 P2 -114.00(11)
C13 Rb1 N2 P2 -40.49(12)
C40 Rb1 N2 P2 -141.64(15)
C8 Rb1 N2 P2 -35.69(11)
C49 Rb1 N2 P2 -96.93(15)
C20 Rb1 N2 P2 64.08(11)
C31 C32 C33 C34 0.3(3)
C30 C29 C34 C33 -1.8(3)
P2 C29 C34 C33 175.82(14)
C32 C33 C34 C29 1.5(3)
P2 N2 C35 C36 -89.4(2)
Rb1 N2 C35 C36 98.25(15)
P2 N2 C35 C40 97.44(19)
Rb1 N2 C35 C40 -74.92(15)
P2 N2 C35 Rb1 172.37(16)
O3 Rb1 C35 N2 -110.98(12)
O1 Rb1 C35 N2 159.71(10)
N1 Rb1 C35 N2 2.46(10)
O2 Rb1 C35 N2 103.30(10)
O4 Rb1 C35 N2 -130.39(9)
C13 Rb1 C35 N2 -52.15(10)
C40 Rb1 C35 N2 -123.02(16)
C8 Rb1 C35 N2 -40.74(10)
C49 Rb1 C35 N2 -140.61(10)
C20 Rb1 C35 N2 49.36(10)
O3 Rb1 C35 C36 132.87(12)
O1 Rb1 C35 C36 43.55(12)
N1 Rb1 C35 C36 -113.69(12)
N2 Rb1 C35 C36 -116.16(16)
O2 Rb1 C35 C36 -12.85(13)
O4 Rb1 C35 C36 113.45(12)
C13 Rb1 C35 C36 -168.31(11)
C40 Rb1 C35 C36 120.82(17)
C8 Rb1 C35 C36 -156.90(12)
C49 Rb1 C35 C36 103.23(13)
C20 Rb1 C35 C36 -66.80(12)
O3 Rb1 C35 C40 12.04(17)
O1 Rb1 C35 C40 -77.27(11)
N1 Rb1 C35 C40 125.48(11)
N2 Rb1 C35 C40 123.02(16)
O2 Rb1 C35 C40 -133.68(10)
O4 Rb1 C35 C40 -7.37(11)
C13 Rb1 C35 C40 70.87(11)
C8 Rb1 C35 C40 82.28(11)
C49 Rb1 C35 C40 -17.60(14)
C20 Rb1 C35 C40 172.38(11)
N2 C35 C36 C37 -177.45(16)
C40 C35 C36 C37 -4.2(2)
Rb1 C35 C36 C37 -107.18(15)
N2 C35 C36 C42 1.7(3)
C40 C35 C36 C42 174.96(16)
Rb1 C35 C36 C42 71.95(18)
C35 C36 C37 C38 1.9(3)
C42 C36 C37 C38 -177.25(17)
C36 C37 C38 C39 1.2(3)
C36 C37 C38 C43 -178.48(19)
C37 C38 C39 C40 -2.0(3)
C43 C38 C39 C40 177.72(19)
C38 C39 C40 C35 -0.4(3)
C38 C39 C40 C41 -179.42(17)
C38 C39 C40 Rb1 79.1(2)
N2 C35 C40 C39 176.87(16)
C36 C35 C40 C39 3.5(2)
Rb1 C35 C40 C39 117.34(16)
N2 C35 C40 C41 -4.1(2)
C36 C35 C40 C41 -177.51(16)
Rb1 C35 C40 C41 -63.62(16)
N2 C35 C40 Rb1 59.52(13)
C36 C35 C40 Rb1 -113.89(15)
O3 Rb1 C40 C39 76.35(17)
O1 Rb1 C40 C39 -6.77(16)
N1 Rb1 C40 C39 -171.92(15)
N2 Rb1 C40 C39 -142.66(18)
O2 Rb1 C40 C39 -51.15(17)
C35 Rb1 C40 C39 -110.5(2)
O4 Rb1 C40 C39 62.12(15)
C13 Rb1 C40 C39 135.89(16)
C8 Rb1 C40 C39 153.68(16)
C49 Rb1 C40 C39 56.87(17)
C20 Rb1 C40 C39 -118.36(15)
O3 Rb1 C40 C35 -173.10(10)
O1 Rb1 C40 C35 103.78(11)
N1 Rb1 C40 C35 -61.37(11)
N2 Rb1 C40 C35 -32.11(10)
O2 Rb1 C40 C35 59.40(12)
O4 Rb1 C40 C35 172.67(11)
C13 Rb1 C40 C35 -113.56(11)
C8 Rb1 C40 C35 -95.77(11)
C49 Rb1 C40 C35 167.42(10)
C20 Rb1 C40 C35 -7.81(11)
O3 Rb1 C40 C41 -44.57(12)
O1 Rb1 C40 C41 -127.68(10)
N1 Rb1 C40 C41 67.17(11)
N2 Rb1 C40 C41 96.42(12)
O2 Rb1 C40 C41 -172.07(9)
C35 Rb1 C40 C41 128.53(16)
O4 Rb1 C40 C41 -58.80(10)
C13 Rb1 C40 C41 14.97(11)
C8 Rb1 C40 C41 32.77(10)
C49 Rb1 C40 C41 -64.04(11)
C20 Rb1 C40 C41 120.72(10)
C39 C40 C41 Rb1 -125.47(17)
C35 C40 C41 Rb1 55.50(14)
O3 Rb1 C41 C40 145.23(10)
O1 Rb1 C41 C40 54.72(11)
N1 Rb1 C41 C40 -120.59(10)
N2 Rb1 C41 C40 -61.18(10)
O2 Rb1 C41 C40 14.23(17)
C35 Rb1 C41 C40 -27.34(9)
O4 Rb1 C41 C40 114.94(11)
C13 Rb1 C41 C40 -164.55(11)
C8 Rb1 C41 C40 -143.30(11)
C49 Rb1 C41 C40 124.45(10)
C20 Rb1 C41 C40 -67.26(11)
O3 Rb1 O1 C45 121.32(11)
N1 Rb1 O1 C45 44.63(14)
N2 Rb1 O1 C45 -74.55(11)
O2 Rb1 O1 C45 35.40(10)
C35 Rb1 O1 C45 -84.25(11)
O4 Rb1 O1 C45 174.72(11)
C13 Rb1 O1 C45 151.52(10)
C40 Rb1 O1 C45 -106.78(11)
C8 Rb1 O1 C45 -178.75(11)
C49 Rb1 O1 C45 132.27(11)
C20 Rb1 O1 C45 -0.80(11)
O3 Rb1 O1 C44 -124.11(10)
N1 Rb1 O1 C44 159.20(10)
N2 Rb1 O1 C44 40.02(11)
O2 Rb1 O1 C44 149.97(11)
C35 Rb1 O1 C44 30.32(10)
O4 Rb1 O1 C44 -70.71(10)
C13 Rb1 O1 C44 -93.91(11)
C40 Rb1 O1 C44 7.79(10)
C8 Rb1 O1 C44 -64.18(15)
C49 Rb1 O1 C44 -113.16(11)
C20 Rb1 O1 C44 113.77(10)
O3 Rb1 O2 C46 -90.13(12)
O1 Rb1 O2 C46 -2.32(11)
N1 Rb1 O2 C46 -177.85(12)
N2 Rb1 O2 C46 104.54(12)
C35 Rb1 O2 C46 75.77(12)
O4 Rb1 O2 C46 -44.34(12)
C13 Rb1 O2 C46 -135.89(11)
C40 Rb1 O2 C46 53.29(13)
C8 Rb1 O2 C46 -165.27(11)
C49 Rb1 O2 C46 -69.22(12)
C20 Rb1 O2 C46 139.50(12)
O3 Rb1 O2 C47 65.19(15)
O1 Rb1 O2 C47 153.00(16)
N1 Rb1 O2 C47 -22.53(15)
N2 Rb1 O2 C47 -100.14(15)
C35 Rb1 O2 C47 -128.91(15)
O4 Rb1 O2 C47 110.98(15)
C13 Rb1 O2 C47 19.43(17)
C40 Rb1 O2 C47 -151.39(14)
C8 Rb1 O2 C47 -9.95(17)
C49 Rb1 O2 C47 86.10(15)
C20 Rb1 O2 C47 -65.18(15)
C44 O1 C45 C46 -177.23(15)
Rb1 O1 C45 C46 -70.99(15)
C47 O2 C46 C45 170.82(15)
Rb1 O2 C46 C45 -29.45(17)
O1 C45 C46 O2 69.79(19)
O1 Rb1 O3 C48 -89.14(12)
N1 Rb1 O3 C48 62.71(12)
N2 Rb1 O3 C48 121.50(13)
O2 Rb1 O3 C48 -30.89(12)
C35 Rb1 O3 C48 179.18(12)
O4 Rb1 O3 C48 -157.16(13)
C13 Rb1 O3 C48 111.22(12)
C40 Rb1 O3 C48 -174.52(11)
C8 Rb1 O3 C48 108.56(12)
C49 Rb1 O3 C48 -118.66(18)
C20 Rb1 O3 C48 22.26(13)
O1 Rb1 O3 C49 29.53(12)
N1 Rb1 O3 C49 -178.62(12)
N2 Rb1 O3 C49 -119.83(13)
O2 Rb1 O3 C49 87.78(12)
C35 Rb1 O3 C49 -62.16(16)
O4 Rb1 O3 C49 -38.50(12)
C13 Rb1 O3 C49 -130.11(13)
C40 Rb1 O3 C49 -55.85(14)
C8 Rb1 O3 C49 -132.77(12)
C20 Rb1 O3 C49 140.92(12)
O3 Rb1 O4 C50 4.31(12)
O1 Rb1 O4 C50 -94.72(13)
N1 Rb1 O4 C50 57.64(14)
N2 Rb1 O4 C50 152.72(12)
O2 Rb1 O4 C50 -57.36(13)
C35 Rb1 O4 C50 174.14(13)
C13 Rb1 O4 C50 70.81(13)
C40 Rb1 O4 C50 171.20(13)
C8 Rb1 O4 C50 87.57(13)
C49 Rb1 O4 C50 -16.10(13)
C20 Rb1 O4 C50 -2.5(6)
O3 Rb1 O4 C51 -137.78(17)
O1 Rb1 O4 C51 123.20(17)
N1 Rb1 O4 C51 -84.45(17)
N2 Rb1 O4 C51 10.63(17)
O2 Rb1 O4 C51 160.55(16)
C35 Rb1 O4 C51 32.06(17)
C13 Rb1 O4 C51 -71.28(16)
C40 Rb1 O4 C51 29.11(16)
C8 Rb1 O4 C51 -54.52(16)
C49 Rb1 O4 C51 -158.18(19)
C20 Rb1 O4 C51 -144.6(5)
C48 O3 C49 C50 -173.26(16)
Rb1 O3 C49 C50 75.77(17)
C48 O3 C49 Rb1 110.97(16)
O1 Rb1 C49 O3 -147.77(13)
N1 Rb1 C49 O3 1.46(13)
N2 Rb1 C49 O3 103.04(15)
O2 Rb1 C49 O3 -89.88(12)
C35 Rb1 C49 O3 143.20(11)
O4 Rb1 C49 O3 127.31(15)
C13 Rb1 C49 O3 44.23(12)
C40 Rb1 C49 O3 135.46(11)
C8 Rb1 C49 O3 47.72(12)
C20 Rb1 C49 O3 -51.25(15)
O3 Rb1 C49 C50 -113.24(19)
O1 Rb1 C49 C50 98.99(13)
N1 Rb1 C49 C50 -111.78(13)
N2 Rb1 C49 C50 -10.2(2)
O2 Rb1 C49 C50 156.88(13)
C35 Rb1 C49 C50 29.96(17)
O4 Rb1 C49 C50 14.07(11)
C13 Rb1 C49 C50 -69.01(13)
C40 Rb1 C49 C50 22.22(15)
C8 Rb1 C49 C50 -65.52(13)
C20 Rb1 C49 C50 -164.49(11)
C51 O4 C50 C49 175.70(18)
Rb1 O4 C50 C49 27.3(2)
O3 C49 C50 O4 -67.2(2)
Rb1 C49 C50 O4 -22.49(17)
